data_4134434
loop_
_publ_author_name
'Li, Tian-Yi'
'Muthiah Ravinson, Daniel Sylvinson'
'Haiges, Ralf'
'Djurovich, Peter I.'
'Thompson, Mark E.'

_publ_section_title
;
 Enhancement of the Luminescent Efficiency in
 Carbene-Au<sup>(I)</sup>-Aryl Complexes by the Restriction of
 Renner-Teller Distortion and Bond Rotation.
;
_journal_issue 13
_journal_name_full 'Journal of the American Chemical Society'
_journal_page_first 6158
_journal_page_last 6172
_journal_paper_doi 10.1021/jacs.9b13755
_journal_volume 142
_journal_year 2020
_chemical_formula_moiety 'C36 H45 Au N2 O2'
_chemical_formula_sum 'C36 H45 Au N2 O2'
_chemical_formula_weight 734.70
_space_group_crystal_system monoclinic
_space_group_IT_number 14
_space_group_name_Hall '-P 2ybc'
_space_group_name_H-M_alt 'P 1 21/c 1'
_atom_sites_solution_hydrogens geom
_audit_creation_method SHELXL-2014/7
_cell_angle_alpha 90
_cell_angle_beta 90.286(2)
_cell_angle_gamma 90
_cell_formula_units_Z 4
_cell_length_a 10.1743(14)
_cell_length_b 17.827(3)
_cell_length_c 18.078(3)
_cell_measurement_reflns_used 9730
_cell_measurement_temperature 100(2)
_cell_measurement_theta_max 30.53
_cell_measurement_theta_min 2.30
_cell_volume 3278.9(9)
_computing_cell_refinement 'Bruker SAINT'
_computing_data_collection 'Bruker APEX2'
_computing_data_reduction 'Bruker SAINT'
_computing_molecular_graphics 'Bruker SHELXTL'
_computing_publication_material 'Bruker SHELXTL'
_computing_structure_refinement 'SHELXL-2014/7 (Sheldrick, 2014)'
_computing_structure_solution 'SHELXS-97 (Sheldrick 2008)'
_diffrn_ambient_temperature 100(2)
_diffrn_measured_fraction_theta_full 1.000
_diffrn_measured_fraction_theta_max 1.000
_diffrn_measurement_device_type 'Bruker APEX-II CCD'
_diffrn_measurement_method '\f and \w scans'
_diffrn_radiation_type MoK\a
_diffrn_radiation_wavelength 0.71073
_diffrn_reflns_av_R_equivalents 0.0430
_diffrn_reflns_av_unetI/netI 0.0198
_diffrn_reflns_Laue_measured_fraction_full 1.000
_diffrn_reflns_Laue_measured_fraction_max 1.000
_diffrn_reflns_limit_h_max 12
_diffrn_reflns_limit_h_min -12
_diffrn_reflns_limit_k_max 21
_diffrn_reflns_limit_k_min -21
_diffrn_reflns_limit_l_max 22
_diffrn_reflns_limit_l_min -22
_diffrn_reflns_number 57714
_diffrn_reflns_point_group_measured_fraction_full 1.000
_diffrn_reflns_point_group_measured_fraction_max 1.000
_diffrn_reflns_theta_full 25.242
_diffrn_reflns_theta_max 25.999
_diffrn_reflns_theta_min 1.604
_exptl_absorpt_coefficient_mu 4.519
_exptl_absorpt_correction_T_max 0.0237
_exptl_absorpt_correction_T_min 0.0032
_exptl_absorpt_correction_type multi-scan
_exptl_crystal_colour yellow
_exptl_crystal_density_diffrn 1.488
_exptl_crystal_description block
_exptl_crystal_F_000 1480
_refine_diff_density_max 1.992
_refine_diff_density_min -0.575
_refine_diff_density_rms 0.119
_refine_ls_extinction_method none
_refine_ls_goodness_of_fit_ref 1.037
_refine_ls_hydrogen_treatment constr
_refine_ls_matrix_type full
_refine_ls_number_parameters 401
_refine_ls_number_reflns 6452
_refine_ls_number_restraints 0
_refine_ls_restrained_S_all 1.037
_refine_ls_R_factor_all 0.0297
_refine_ls_R_factor_gt 0.0275
_refine_ls_shift/su_max 0.002
_refine_ls_shift/su_mean 0.000
_refine_ls_structure_factor_coef Fsqd
_refine_ls_weighting_details 'w=1/[\s^2^(Fo^2^)+(0.0499P)^2^+2.5773P] where P=(Fo^2^+2Fc^2^)/3'
_refine_ls_weighting_scheme calc
_refine_ls_wR_factor_gt 0.0732
_refine_ls_wR_factor_ref 0.0750
_reflns_Friedel_coverage 0.000
_reflns_number_gt 5970
_reflns_number_total 6452
_reflns_threshold_expression 'I > 2\s(I)'
_cod_data_source_file ja9b13755_si_002.cif
_cod_data_source_block mo_Au20_0m_a
_cod_depositor_comments 'Adding full bibliography for 4134433--4134440.cif.'
_cod_original_cell_volume 3278.9(8)
_cod_original_sg_symbol_H-M 'P 21/c'
_cod_database_code 4134434
_shelx_shelxl_version_number 2014/7
_shelx_space_group_comment
;
The symmetry employed for this shelxl refinement is uniquely defined
by the following loop, which should always be used as a source of
symmetry information in preference to the above space-group names.
They are only intended as comments.
;

loop_
_space_group_symop_operation_xyz
'x, y, z'
'-x, y+1/2, -z+1/2'
'-x, -y, -z'
'x, -y-1/2, z-1/2'

loop_
_atom_site_label
_atom_site_type_symbol
_atom_site_fract_x
_atom_site_fract_y
_atom_site_fract_z
_atom_site_U_iso_or_equiv
_atom_site_adp_type
_atom_site_occupancy
_atom_site_site_symmetry_order
_atom_site_calc_flag
_atom_site_refinement_flags_posn
_atom_site_refinement_flags_adp
_atom_site_refinement_flags_occupancy
_atom_site_disorder_assembly
_atom_site_disorder_group
Au1 Au 0.35361(2) 0.33556(2) 0.21122(2) 0.03348(6) Uani 1 1 d . . . . .
O1 O -0.0326(2) 0.45048(13) 0.36498(13) 0.0453(5) Uani 1 1 d . . . . .
N1 N 0.1237(2) 0.39249(15) 0.29552(13) 0.0330(5) Uani 1 1 d . . . . .
C1 C 0.7176(4) 0.3443(3) 0.0398(2) 0.0581(11) Uani 1 1 d . . . . .
H1 H 0.7876 0.3455 0.0052 0.070 Uiso 1 1 calc R U . . .
O2 O -0.0091(2) 0.19285(14) 0.35893(13) 0.0472(5) Uani 1 1 d . . . . .
N2 N 0.1335(2) 0.26228(16) 0.28989(13) 0.0343(6) Uani 1 1 d . . . . .
C2 C 0.6823(4) 0.2781(3) 0.0724(2) 0.0608(11) Uani 1 1 d . . . . .
H2 H 0.7281 0.2333 0.0603 0.073 Uiso 1 1 calc R U . . .
C3 C 0.5803(4) 0.2757(2) 0.1227(2) 0.0509(9) Uani 1 1 d . . . . .
H3 H 0.5573 0.2290 0.1444 0.061 Uiso 1 1 calc R U . . .
C4 C 0.5102(3) 0.34011(17) 0.1426(2) 0.0380(7) Uani 1 1 d . . . . .
C5 C 0.5491(4) 0.4067(2) 0.1079(2) 0.0500(9) Uani 1 1 d . . . . .
H5 H 0.5041 0.4519 0.1194 0.060 Uiso 1 1 calc R U . . .
C6 C 0.6515(4) 0.4089(3) 0.0572(2) 0.0592(10) Uani 1 1 d . . . . .
H6 H 0.6755 0.4550 0.0347 0.071 Uiso 1 1 calc R U . . .
C7 C 0.1881(3) 0.32959(15) 0.27247(18) 0.0319(6) Uani 1 1 d . . . . .
C8 C 0.0171(3) 0.25278(18) 0.33202(17) 0.0373(7) Uani 1 1 d . . . . .
C9 C -0.0718(3) 0.32060(19) 0.33789(19) 0.0384(7) Uani 1 1 d . . . . .
C10 C 0.0055(3) 0.39413(18) 0.33621(16) 0.0356(6) Uani 1 1 d . . . . .
C11 C -0.1586(4) 0.3206(2) 0.2657(2) 0.0477(8) Uani 1 1 d . . . . .
H11A H -0.1016 0.3212 0.2222 0.072 Uiso 1 1 calc R U . . .
H11B H -0.2150 0.3652 0.2653 0.072 Uiso 1 1 calc R U . . .
H11C H -0.2135 0.2754 0.2647 0.072 Uiso 1 1 calc R U . . .
C12 C -0.1589(3) 0.3162(2) 0.4059(2) 0.0476(8) Uani 1 1 d . . . . .
H12A H -0.2171 0.3599 0.4072 0.071 Uiso 1 1 calc R U . . .
H12B H -0.1038 0.3155 0.4505 0.071 Uiso 1 1 calc R U . . .
H12C H -0.2118 0.2703 0.4037 0.071 Uiso 1 1 calc R U . . .
C13 C 0.1892(3) 0.46438(17) 0.28133(16) 0.0331(6) Uani 1 1 d . . . . .
C14 C 0.1669(3) 0.49924(18) 0.21315(17) 0.0363(6) Uani 1 1 d . . . . .
C15 C 0.2307(3) 0.56730(18) 0.20133(19) 0.0420(7) Uani 1 1 d . . . . .
H15 H 0.2179 0.5930 0.1558 0.050 Uiso 1 1 calc R U . . .
C16 C 0.3122(3) 0.59826(18) 0.2546(2) 0.0434(7) Uani 1 1 d . . . . .
H16 H 0.3546 0.6448 0.2453 0.052 Uiso 1 1 calc R U . . .
C17 C 0.3325(3) 0.56219(18) 0.32087(19) 0.0416(7) Uani 1 1 d . . . . .
H17 H 0.3893 0.5840 0.3568 0.050 Uiso 1 1 calc R U . . .
C18 C 0.2709(3) 0.49410(17) 0.33625(17) 0.0375(6) Uani 1 1 d . . . . .
C19 C 0.2959(4) 0.4554(2) 0.40932(19) 0.0484(8) Uani 1 1 d . . . . .
H19 H 0.2437 0.4079 0.4100 0.058 Uiso 1 1 calc R U . . .
C20 C 0.2487(4) 0.5052(3) 0.4741(2) 0.0640(11) Uani 1 1 d . . . . .
H20A H 0.2941 0.5536 0.4725 0.096 Uiso 1 1 calc R U . . .
H20B H 0.2684 0.4802 0.5212 0.096 Uiso 1 1 calc R U . . .
H20C H 0.1537 0.5132 0.4698 0.096 Uiso 1 1 calc R U . . .
C21 C 0.4421(4) 0.4348(2) 0.4171(2) 0.0588(10) Uani 1 1 d . . . . .
H21A H 0.4697 0.4060 0.3737 0.088 Uiso 1 1 calc R U . . .
H21B H 0.4550 0.4045 0.4618 0.088 Uiso 1 1 calc R U . . .
H21C H 0.4946 0.4807 0.4208 0.088 Uiso 1 1 calc R U . . .
C22 C 0.0764(3) 0.46596(18) 0.15478(17) 0.0393(7) Uani 1 1 d . . . . .
H22 H 0.0700 0.4108 0.1644 0.047 Uiso 1 1 calc R U . . .
C24 C 0.1265(4) 0.4762(3) 0.0771(2) 0.0675(12) Uani 1 1 d . . . . .
H24A H 0.0688 0.4496 0.0424 0.101 Uiso 1 1 calc R U . . .
H24B H 0.2158 0.4559 0.0737 0.101 Uiso 1 1 calc R U . . .
H24C H 0.1275 0.5297 0.0648 0.101 Uiso 1 1 calc R U . . .
C25 C 0.2074(3) 0.19441(18) 0.27031(18) 0.0381(6) Uani 1 1 d . . . . .
C26 C 0.1802(4) 0.16030(17) 0.2024(2) 0.0453(8) Uani 1 1 d . . . . .
C27 C 0.2481(4) 0.09441(19) 0.1859(2) 0.0487(8) Uani 1 1 d . . . . .
H27 H 0.2317 0.0697 0.1402 0.058 Uiso 1 1 calc R U . . .
C28 C 0.3386(3) 0.0645(2) 0.2347(2) 0.0495(8) Uani 1 1 d . . . . .
H28 H 0.3828 0.0192 0.2229 0.059 Uiso 1 1 calc R U . . .
C29 C 0.3646(3) 0.1003(2) 0.3003(2) 0.0485(8) Uani 1 1 d . . . . .
H29 H 0.4282 0.0796 0.3331 0.058 Uiso 1 1 calc R U . . .
C30 C 0.3000(3) 0.16630(16) 0.3200(2) 0.0410(7) Uani 1 1 d . . . . .
C31 C 0.3351(4) 0.2037(2) 0.3926(2) 0.0512(8) Uani 1 1 d . . . . .
H31 H 0.2798 0.2498 0.3974 0.061 Uiso 1 1 calc R U . . .
C32 C 0.3037(6) 0.1524(3) 0.4571(3) 0.0672(12) Uani 1 1 d . . . . .
H32A H 0.2094 0.1413 0.4572 0.101 Uiso 1 1 calc R U . . .
H32B H 0.3282 0.1772 0.5035 0.101 Uiso 1 1 calc R U . . .
H32C H 0.3533 0.1056 0.4522 0.101 Uiso 1 1 calc R U . . .
C33 C 0.4807(4) 0.2281(2) 0.3931(3) 0.0647(11) Uani 1 1 d . . . . .
H33A H 0.5370 0.1836 0.3904 0.097 Uiso 1 1 calc R U . . .
H33B H 0.4998 0.2556 0.4388 0.097 Uiso 1 1 calc R U . . .
H33C H 0.4975 0.2605 0.3504 0.097 Uiso 1 1 calc R U . . .
C34 C 0.0834(5) 0.1925(2) 0.1470(2) 0.0614(11) Uani 1 1 d . . . . .
H34 H 0.0547 0.2336 0.1808 0.074 Uiso 1 1 calc R U . A 1
C35A C -0.0331(15) 0.1566(8) 0.1499(8) 0.049(3) Uani 0.421(18) 1 d . . P B 1
H35A H -0.0963 0.1818 0.1172 0.073 Uiso 0.421(18) 1 calc R U P B 1
H35B H -0.0660 0.1575 0.2008 0.073 Uiso 0.421(18) 1 calc R U P B 1
H35C H -0.0218 0.1045 0.1339 0.073 Uiso 0.421(18) 1 calc R U P B 1
C35B C -0.0260(9) 0.1315(7) 0.1223(8) 0.058(3) Uani 0.579(18) 1 d . . P B 2
H35D H 0.0132 0.0956 0.0878 0.087 Uiso 0.579(18) 1 calc R U P B 2
H35E H -0.0996 0.1572 0.0980 0.087 Uiso 0.579(18) 1 calc R U P B 2
H35F H -0.0578 0.1048 0.1660 0.087 Uiso 0.579(18) 1 calc R U P B 2
C36A C 0.1082(16) 0.2392(8) 0.0910(7) 0.074(6) Uani 0.421(18) 1 d . . P B 1
H36A H 0.1600 0.2131 0.0534 0.110 Uiso 0.421(18) 1 calc R U P B 1
H36B H 0.1577 0.2826 0.1094 0.110 Uiso 0.421(18) 1 calc R U P B 1
H36C H 0.0251 0.2563 0.0691 0.110 Uiso 0.421(18) 1 calc R U P B 1
C36B C 0.1570(9) 0.1932(8) 0.0669(5) 0.069(3) Uani 0.579(18) 1 d . . P B 2
H36D H 0.2477 0.2107 0.0733 0.104 Uiso 0.579(18) 1 calc R U P B 2
H36E H 0.1101 0.2270 0.0331 0.104 Uiso 0.579(18) 1 calc R U P B 2
H36F H 0.1574 0.1424 0.0462 0.104 Uiso 0.579(18) 1 calc R U P B 2
C23 C -0.0621(4) 0.4991(2) 0.1625(2) 0.0546(9) Uani 1 1 d . . . . .
H23A H -0.0590 0.5532 0.1531 0.082 Uiso 1 1 calc R U . . .
H23B H -0.0944 0.4901 0.2127 0.082 Uiso 1 1 calc R U . . .
H23C H -0.1213 0.4752 0.1267 0.082 Uiso 1 1 calc R U . . .

loop_
_atom_site_aniso_label
_atom_site_aniso_U_11
_atom_site_aniso_U_22
_atom_site_aniso_U_33
_atom_site_aniso_U_23
_atom_site_aniso_U_13
_atom_site_aniso_U_12
Au1 0.03099(9) 0.03438(9) 0.03510(9) -0.00020(4) 0.00237(5) -0.00040(4)
O1 0.0430(12) 0.0435(13) 0.0496(13) -0.0060(10) 0.0115(10) -0.0010(10)
N1 0.0323(11) 0.0341(13) 0.0326(13) -0.0002(10) 0.0003(10) -0.0026(10)
C1 0.0354(18) 0.093(3) 0.046(2) -0.0125(19) 0.0069(16) -0.0022(18)
O2 0.0498(13) 0.0417(13) 0.0501(14) 0.0047(11) 0.0116(10) -0.0080(11)
N2 0.0359(13) 0.0333(14) 0.0338(14) -0.0003(9) 0.0010(11) -0.0017(10)
C2 0.053(2) 0.082(3) 0.048(2) 0.000(2) 0.0068(17) 0.025(2)
C3 0.053(2) 0.057(2) 0.0420(19) 0.0031(15) 0.0028(15) 0.0187(17)
C4 0.0317(16) 0.0444(18) 0.0378(18) -0.0036(12) 0.0000(13) -0.0010(12)
C5 0.0494(19) 0.0451(19) 0.056(2) -0.0106(16) 0.0126(16) -0.0111(15)
C6 0.054(2) 0.068(3) 0.055(2) -0.0090(19) 0.0155(18) -0.0244(19)
C7 0.0322(15) 0.0355(16) 0.0278(14) 0.0008(10) -0.0025(12) -0.0020(11)
C8 0.0383(15) 0.0409(16) 0.0326(15) -0.0013(12) 0.0009(12) -0.0085(13)
C9 0.0316(15) 0.0468(17) 0.0369(17) 0.0077(13) 0.0027(13) -0.0031(13)
C10 0.0340(15) 0.0414(16) 0.0315(15) 0.0017(12) 0.0016(12) -0.0042(12)
C11 0.0420(18) 0.0526(19) 0.048(2) 0.0018(16) -0.0061(15) -0.0071(15)
C12 0.0386(17) 0.0507(18) 0.054(2) 0.0000(16) 0.0139(15) -0.0075(15)
C13 0.0312(14) 0.0335(14) 0.0346(15) 0.0006(11) 0.0048(11) -0.0014(12)
C14 0.0354(14) 0.0379(15) 0.0355(15) 0.0001(12) 0.0051(12) 0.0056(12)
C15 0.0444(17) 0.0373(16) 0.0444(17) 0.0063(13) 0.0064(14) 0.0034(13)
C16 0.0397(16) 0.0341(15) 0.057(2) 0.0039(14) 0.0077(14) -0.0020(13)
C17 0.0344(15) 0.0415(17) 0.0488(18) -0.0064(14) 0.0013(13) -0.0042(13)
C18 0.0332(14) 0.0407(16) 0.0387(16) -0.0018(12) 0.0018(12) -0.0012(12)
C19 0.054(2) 0.0504(19) 0.0403(18) 0.0027(14) -0.0090(15) -0.0134(16)
C20 0.066(2) 0.088(3) 0.0381(19) 0.0006(19) -0.0022(17) -0.013(2)
C21 0.065(2) 0.057(2) 0.054(2) 0.0031(17) -0.0204(19) -0.0021(18)
C22 0.0456(17) 0.0347(15) 0.0375(16) 0.0008(12) -0.0008(13) 0.0064(13)
C24 0.064(2) 0.102(4) 0.0362(19) -0.005(2) -0.0015(17) -0.005(2)
C25 0.0399(16) 0.0347(15) 0.0397(16) -0.0004(12) 0.0058(13) -0.0027(12)
C26 0.062(2) 0.0365(17) 0.0376(18) 0.0018(12) 0.0055(16) -0.0042(14)
C27 0.062(2) 0.0413(17) 0.0425(18) -0.0032(14) 0.0139(16) -0.0057(16)
C28 0.0417(17) 0.0393(17) 0.068(2) -0.0056(16) 0.0142(16) -0.0008(14)
C29 0.0362(16) 0.0432(18) 0.066(2) -0.0019(16) -0.0001(15) 0.0007(14)
C30 0.0351(16) 0.0384(17) 0.049(2) -0.0010(12) 0.0027(14) -0.0027(11)
C31 0.051(2) 0.0460(19) 0.056(2) -0.0053(16) -0.0138(16) 0.0062(15)
C32 0.086(3) 0.065(3) 0.050(2) -0.0007(19) -0.012(2) 0.013(2)
C33 0.056(2) 0.057(2) 0.081(3) -0.009(2) -0.025(2) 0.0015(18)
C34 0.106(4) 0.0427(19) 0.0360(18) -0.0053(15) -0.013(2) 0.011(2)
C35A 0.059(6) 0.039(6) 0.047(7) -0.003(4) -0.013(5) -0.007(5)
C35B 0.045(4) 0.054(6) 0.074(7) 0.021(5) -0.002(4) -0.005(4)
C36A 0.096(10) 0.065(8) 0.060(7) 0.020(6) -0.034(7) -0.036(8)
C36B 0.067(5) 0.096(8) 0.045(4) 0.022(4) 0.016(4) 0.010(5)
C23 0.0421(18) 0.054(2) 0.068(2) -0.0141(18) -0.0112(16) 0.0056(16)

loop_
_atom_type_symbol
_atom_type_description
_atom_type_scat_dispersion_real
_atom_type_scat_dispersion_imag
_atom_type_scat_source
C C 0.0033 0.0016 'International Tables Vol C Tables 4.2.6.8 and 6.1.1.4'
H H 0.0000 0.0000 'International Tables Vol C Tables 4.2.6.8 and 6.1.1.4'
Au Au -2.0133 8.8022 'International Tables Vol C Tables 4.2.6.8 and 6.1.1.4'
N N 0.0061 0.0033 'International Tables Vol C Tables 4.2.6.8 and 6.1.1.4'
O O 0.0106 0.0060 'International Tables Vol C Tables 4.2.6.8 and 6.1.1.4'

loop_
_geom_angle_atom_site_label_1
_geom_angle_atom_site_label_2
_geom_angle_atom_site_label_3
_geom_angle
_geom_angle_site_symmetry_1
_geom_angle_site_symmetry_3
_geom_angle_publ_flag
C7 Au1 C4 175.37(11) . . ?
C7 N1 C10 125.9(3) . . ?
C7 N1 C13 116.4(3) . . ?
C10 N1 C13 117.5(3) . . ?
C2 C1 C6 119.7(4) . . ?
C2 C1 H1 120.1 . . ?
C6 C1 H1 120.1 . . ?
C7 N2 C8 124.8(3) . . ?
C7 N2 C25 117.5(3) . . ?
C8 N2 C25 117.4(3) . . ?
C1 C2 C3 120.6(4) . . ?
C1 C2 H2 119.7 . . ?
C3 C2 H2 119.7 . . ?
C2 C3 C4 121.9(4) . . ?
C2 C3 H3 119.1 . . ?
C4 C3 H3 119.1 . . ?
C3 C4 C5 115.8(4) . . ?
C3 C4 Au1 121.8(3) . . ?
C5 C4 Au1 122.2(3) . . ?
C6 C5 C4 122.2(4) . . ?
C6 C5 H5 118.9 . . ?
C4 C5 H5 118.9 . . ?
C1 C6 C5 119.8(4) . . ?
C1 C6 H6 120.1 . . ?
C5 C6 H6 120.1 . . ?
N2 C7 N1 117.2(3) . . ?
N2 C7 Au1 121.0(2) . . ?
N1 C7 Au1 121.7(2) . . ?
O2 C8 N2 120.6(3) . . ?
O2 C8 C9 123.1(3) . . ?
N2 C8 C9 116.2(3) . . ?
C8 C9 C12 111.5(3) . . ?
C8 C9 C10 112.1(3) . . ?
C12 C9 C10 111.2(3) . . ?
C8 C9 C11 106.0(3) . . ?
C12 C9 C11 110.1(3) . . ?
C10 C9 C11 105.7(3) . . ?
O1 C10 N1 121.5(3) . . ?
O1 C10 C9 122.9(3) . . ?
N1 C10 C9 115.6(3) . . ?
C9 C11 H11A 109.5 . . ?
C9 C11 H11B 109.5 . . ?
H11A C11 H11B 109.5 . . ?
C9 C11 H11C 109.5 . . ?
H11A C11 H11C 109.5 . . ?
H11B C11 H11C 109.5 . . ?
C9 C12 H12A 109.5 . . ?
C9 C12 H12B 109.5 . . ?
H12A C12 H12B 109.5 . . ?
C9 C12 H12C 109.5 . . ?
H12A C12 H12C 109.5 . . ?
H12B C12 H12C 109.5 . . ?
C18 C13 C14 123.5(3) . . ?
C18 C13 N1 118.4(3) . . ?
C14 C13 N1 118.0(3) . . ?
C15 C14 C13 116.6(3) . . ?
C15 C14 C22 121.0(3) . . ?
C13 C14 C22 122.3(3) . . ?
C16 C15 C14 121.3(3) . . ?
C16 C15 H15 119.4 . . ?
C14 C15 H15 119.4 . . ?
C17 C16 C15 120.5(3) . . ?
C17 C16 H16 119.8 . . ?
C15 C16 H16 119.8 . . ?
C16 C17 C18 121.1(3) . . ?
C16 C17 H17 119.5 . . ?
C18 C17 H17 119.5 . . ?
C17 C18 C13 117.0(3) . . ?
C17 C18 C19 119.8(3) . . ?
C13 C18 C19 123.1(3) . . ?
C18 C19 C21 110.4(3) . . ?
C18 C19 C20 110.4(3) . . ?
C21 C19 C20 111.8(3) . . ?
C18 C19 H19 108.0 . . ?
C21 C19 H19 108.0 . . ?
C20 C19 H19 108.0 . . ?
C19 C20 H20A 109.5 . . ?
C19 C20 H20B 109.5 . . ?
H20A C20 H20B 109.5 . . ?
C19 C20 H20C 109.5 . . ?
H20A C20 H20C 109.5 . . ?
H20B C20 H20C 109.5 . . ?
C19 C21 H21A 109.5 . . ?
C19 C21 H21B 109.5 . . ?
H21A C21 H21B 109.5 . . ?
C19 C21 H21C 109.5 . . ?
H21A C21 H21C 109.5 . . ?
H21B C21 H21C 109.5 . . ?
C24 C22 C14 113.2(3) . . ?
C24 C22 C23 110.7(3) . . ?
C14 C22 C23 109.9(3) . . ?
C24 C22 H22 107.6 . . ?
C14 C22 H22 107.6 . . ?
C23 C22 H22 107.6 . . ?
C22 C24 H24A 109.5 . . ?
C22 C24 H24B 109.5 . . ?
H24A C24 H24B 109.5 . . ?
C22 C24 H24C 109.5 . . ?
H24A C24 H24C 109.5 . . ?
H24B C24 H24C 109.5 . . ?
C30 C25 C26 122.8(3) . . ?
C30 C25 N2 119.1(3) . . ?
C26 C25 N2 118.1(3) . . ?
C27 C26 C25 117.3(3) . . ?
C27 C26 C34 119.9(3) . . ?
C25 C26 C34 122.8(3) . . ?
C28 C27 C26 121.2(3) . . ?
C28 C27 H27 119.4 . . ?
C26 C27 H27 119.4 . . ?
C29 C28 C27 119.9(3) . . ?
C29 C28 H28 120.1 . . ?
C27 C28 H28 120.1 . . ?
C28 C29 C30 121.7(3) . . ?
C28 C29 H29 119.2 . . ?
C30 C29 H29 119.2 . . ?
C25 C30 C29 117.2(3) . . ?
C25 C30 C31 123.9(3) . . ?
C29 C30 C31 119.0(3) . . ?
C30 C31 C32 110.6(3) . . ?
C30 C31 C33 110.6(3) . . ?
C32 C31 C33 111.7(4) . . ?
C30 C31 H31 107.9 . . ?
C32 C31 H31 107.9 . . ?
C33 C31 H31 107.9 . . ?
C31 C32 H32A 109.5 . . ?
C31 C32 H32B 109.5 . . ?
H32A C32 H32B 109.5 . . ?
C31 C32 H32C 109.5 . . ?
H32A C32 H32C 109.5 . . ?
H32B C32 H32C 109.5 . . ?
C31 C33 H33A 109.5 . . ?
C31 C33 H33B 109.5 . . ?
H33A C33 H33B 109.5 . . ?
C31 C33 H33C 109.5 . . ?
H33A C33 H33C 109.5 . . ?
H33B C33 H33C 109.5 . . ?
C36A C34 C35A 119.7(8) . . ?
C36A C34 C26 127.8(8) . . ?
C35A C34 C26 111.3(7) . . ?
C26 C34 C35B 111.9(4) . . ?
C26 C34 C36B 106.8(5) . . ?
C35B C34 C36B 94.5(8) . . ?
C36A C34 H34 93.7 . . ?
C35A C34 H34 93.7 . . ?
C26 C34 H34 93.7 . . ?
C34 C35A H35A 109.5 . . ?
C34 C35A H35B 109.5 . . ?
H35A C35A H35B 109.5 . . ?
C34 C35A H35C 109.5 . . ?
H35A C35A H35C 109.5 . . ?
H35B C35A H35C 109.5 . . ?
C34 C35B H35D 109.5 . . ?
C34 C35B H35E 109.5 . . ?
H35D C35B H35E 109.5 . . ?
C34 C35B H35F 109.5 . . ?
H35D C35B H35F 109.5 . . ?
H35E C35B H35F 109.5 . . ?
C34 C36A H36A 109.5 . . ?
C34 C36A H36B 109.5 . . ?
H36A C36A H36B 109.5 . . ?
C34 C36A H36C 109.5 . . ?
H36A C36A H36C 109.5 . . ?
H36B C36A H36C 109.5 . . ?
C34 C36B H36D 109.5 . . ?
C34 C36B H36E 109.5 . . ?
H36D C36B H36E 109.5 . . ?
C34 C36B H36F 109.5 . . ?
H36D C36B H36F 109.5 . . ?
H36E C36B H36F 109.5 . . ?
C22 C23 H23A 109.5 . . ?
C22 C23 H23B 109.5 . . ?
H23A C23 H23B 109.5 . . ?
C22 C23 H23C 109.5 . . ?
H23A C23 H23C 109.5 . . ?
H23B C23 H23C 109.5 . . ?

loop_
_geom_bond_atom_site_label_1
_geom_bond_atom_site_label_2
_geom_bond_distance
_geom_bond_site_symmetry_2
_geom_bond_publ_flag
Au1 C7 2.023(3) . ?
Au1 C4 2.026(4) . ?
O1 C10 1.197(4) . ?
N1 C7 1.365(4) . ?
N1 C10 1.413(4) . ?
N1 C13 1.468(4) . ?
C1 C2 1.367(6) . ?
C1 C6 1.371(6) . ?
C1 H1 0.9500 . ?
O2 C8 1.204(4) . ?
N2 C7 1.360(4) . ?
N2 C8 1.421(4) . ?
N2 C25 1.468(4) . ?
C2 C3 1.384(5) . ?
C2 H2 0.9500 . ?
C3 C4 1.399(5) . ?
C3 H3 0.9500 . ?
C4 C5 1.400(5) . ?
C5 C6 1.392(5) . ?
C5 H5 0.9500 . ?
C6 H6 0.9500 . ?
C8 C9 1.514(5) . ?
C9 C12 1.521(5) . ?
C9 C10 1.529(4) . ?
C9 C11 1.572(5) . ?
C11 H11A 0.9800 . ?
C11 H11B 0.9800 . ?
C11 H11C 0.9800 . ?
C12 H12A 0.9800 . ?
C12 H12B 0.9800 . ?
C12 H12C 0.9800 . ?
C13 C18 1.396(4) . ?
C13 C14 1.398(4) . ?
C14 C15 1.393(5) . ?
C14 C22 1.518(4) . ?
C15 C16 1.383(5) . ?
C15 H15 0.9500 . ?
C16 C17 1.374(5) . ?
C16 H16 0.9500 . ?
C17 C18 1.395(4) . ?
C17 H17 0.9500 . ?
C18 C19 1.510(5) . ?
C19 C21 1.537(5) . ?
C19 C20 1.548(6) . ?
C19 H19 1.0000 . ?
C20 H20A 0.9800 . ?
C20 H20B 0.9800 . ?
C20 H20C 0.9800 . ?
C21 H21A 0.9800 . ?
C21 H21B 0.9800 . ?
C21 H21C 0.9800 . ?
C22 C24 1.507(5) . ?
C22 C23 1.535(5) . ?
C22 H22 1.0000 . ?
C24 H24A 0.9800 . ?
C24 H24B 0.9800 . ?
C24 H24C 0.9800 . ?
C25 C30 1.392(5) . ?
C25 C26 1.397(5) . ?
C26 C27 1.396(5) . ?
C26 C34 1.515(5) . ?
C27 C28 1.379(5) . ?
C27 H27 0.9500 . ?
C28 C29 1.371(5) . ?
C28 H28 0.9500 . ?
C29 C30 1.395(5) . ?
C29 H29 0.9500 . ?
C30 C31 1.512(5) . ?
C31 C32 1.517(6) . ?
C31 C33 1.544(5) . ?
C31 H31 1.0000 . ?
C32 H32A 0.9800 . ?
C32 H32B 0.9800 . ?
C32 H32C 0.9800 . ?
C33 H33A 0.9800 . ?
C33 H33B 0.9800 . ?
C33 H33C 0.9800 . ?
C34 C36A 1.335(11) . ?
C34 C35A 1.349(15) . ?
C34 C35B 1.617(13) . ?
C34 C36B 1.633(9) . ?
C34 H34 1.0000 . ?
C35A H35A 0.9800 . ?
C35A H35B 0.9800 . ?
C35A H35C 0.9800 . ?
C35B H35D 0.9800 . ?
C35B H35E 0.9800 . ?
C35B H35F 0.9800 . ?
C36A H36A 0.9800 . ?
C36A H36B 0.9800 . ?
C36A H36C 0.9800 . ?
C36B H36D 0.9800 . ?
C36B H36E 0.9800 . ?
C36B H36F 0.9800 . ?
C23 H23A 0.9800 . ?
C23 H23B 0.9800 . ?
C23 H23C 0.9800 . ?
